data_1561240
loop_
_publ_author_name
'Feng, Si-si'
'Xie, Ling'
'Lu, Li-ping'
'Zhu, Miao-li'
'Su, Feng'

_publ_section_title
;
 The diversity of five metal--organic complexes based on an unsymmetrical
 biphenyl tetracarboxylate: Synthesis, structures, magnetism and
 luminescence
;
_journal_name_full 'Journal of Solid State Chemistry'
_journal_page_first 335
_journal_page_last 345
_journal_paper_doi 10.1016/j.jssc.2017.10.035
_journal_volume 258
_journal_year 2018
_chemical_formula_sum 'C32 H26 Co5 O24'
_chemical_formula_weight 1089.18
_space_group_crystal_system monoclinic
_space_group_IT_number 15
_space_group_name_Hall '-C 2yc'
_space_group_name_H-M_alt 'C 1 2/c 1'
_atom_sites_solution_hydrogens mixed
_cell_angle_alpha 90
_cell_angle_beta 112.29(3)
_cell_angle_gamma 90
_cell_formula_units_Z 4
_cell_length_a 20.278(4)
_cell_length_b 6.6180(13)
_cell_length_c 24.790(5)
_cell_measurement_reflns_used 8083
_cell_measurement_temperature 100(2)
_cell_measurement_theta_max 30.95
_cell_measurement_theta_min 2.04
_cell_volume 3078.2(12)
_computing_cell_refinement 'Bruker SAINT (Bruker, 2000)'
_computing_data_collection 'HKL 2000 (Otwinowski et al., 1997)'
_computing_data_reduction 'HKL 2000 (Otwinowski et al., 1997)'
_computing_molecular_graphics 'Bruker SHELXTL'
_computing_publication_material 'Bruker SHELXTL'
_computing_structure_refinement 'SHELXL-2014/7 (Sheldrick, 2014)'
_computing_structure_solution 'SHELXS-97 (Sheldrick, 2008)'
_diffrn_ambient_temperature 100(2)
_diffrn_measured_fraction_theta_full 0.998
_diffrn_measured_fraction_theta_max 0.962
_diffrn_measurement_device_type mar555
_diffrn_measurement_method 'oscillation mode'
_diffrn_radiation_type synchrotron
_diffrn_radiation_wavelength 0.7200
_diffrn_reflns_av_R_equivalents 0.0172
_diffrn_reflns_av_unetI/netI 0.0233
_diffrn_reflns_Laue_measured_fraction_full 0.998
_diffrn_reflns_Laue_measured_fraction_max 0.962
_diffrn_reflns_limit_h_max 28
_diffrn_reflns_limit_h_min -28
_diffrn_reflns_limit_k_max 0
_diffrn_reflns_limit_k_min -9
_diffrn_reflns_limit_l_max 34
_diffrn_reflns_limit_l_min -35
_diffrn_reflns_number 7735
_diffrn_reflns_point_group_measured_fraction_full 0.998
_diffrn_reflns_point_group_measured_fraction_max 0.962
_diffrn_reflns_theta_full 25.595
_diffrn_reflns_theta_max 30.738
_diffrn_reflns_theta_min 2.199
_diffrn_source 'synchrotron, 3W1A at BSRF'
_exptl_absorpt_coefficient_mu 2.757
_exptl_absorpt_correction_T_max 0.8096
_exptl_absorpt_correction_T_min 0.6367
_exptl_absorpt_correction_type multi-scan
_exptl_absorpt_process_details sadabs
_exptl_crystal_colour 'purple red'
_exptl_crystal_density_diffrn 2.350
_exptl_crystal_density_method 'not measured'
_exptl_crystal_description sheet
_exptl_crystal_F_000 2180
_exptl_crystal_size_max 0.180
_exptl_crystal_size_mid 0.100
_exptl_crystal_size_min 0.080
_refine_diff_density_max 0.870
_refine_diff_density_min -1.571
_refine_diff_density_rms 0.134
_refine_ls_extinction_coef .
_refine_ls_extinction_method none
_refine_ls_goodness_of_fit_ref 1.077
_refine_ls_hydrogen_treatment mixed
_refine_ls_matrix_type full
_refine_ls_number_parameters 279
_refine_ls_number_reflns 4442
_refine_ls_number_restraints 0
_refine_ls_restrained_S_all 1.077
_refine_ls_R_factor_all 0.0345
_refine_ls_R_factor_gt 0.0326
_refine_ls_shift/su_max 0.002
_refine_ls_shift/su_mean 0.000
_refine_ls_structure_factor_coef Fsqd
_refine_ls_weighting_details 'w=1/[\s^2^(Fo^2^)+(0.0586P)^2^+9.7759P] where P=(Fo^2^+2Fc^2^)/3'
_refine_ls_weighting_scheme calc
_refine_ls_wR_factor_gt 0.0932
_refine_ls_wR_factor_ref 0.0942
_reflns_Friedel_coverage 0.000
_reflns_Friedel_fraction_full .
_reflns_Friedel_fraction_max .
_reflns_number_gt 4125
_reflns_number_total 4442
_reflns_threshold_expression 'I > 2\s(I)'
_cod_data_source_file JSSC-2018-258-335.cif
_cod_data_source_block Complex1
_cod_original_sg_symbol_H-M 'C 2/c'
_cod_database_code 1561240
_shelx_space_group_comment
;
The symmetry employed for this shelxl refinement is uniquely defined
by the following loop, which should always be used as a source of
symmetry information in preference to the above space-group names.
They are only intended as comments.
;
_shelx_estimated_absorpt_t_min 0.637
_shelx_estimated_absorpt_t_max 0.810

loop_
_space_group_symop_operation_xyz
'x, y, z'
'-x, y, -z+1/2'
'x+1/2, y+1/2, z'
'-x+1/2, y+1/2, -z+1/2'
'-x, -y, -z'
'x, -y, z-1/2'
'-x+1/2, -y+1/2, -z'
'x+1/2, -y+1/2, z-1/2'

loop_
_atom_site_label
_atom_site_type_symbol
_atom_site_fract_x
_atom_site_fract_y
_atom_site_fract_z
_atom_site_U_iso_or_equiv
_atom_site_adp_type
_atom_site_occupancy
_atom_site_site_symmetry_order
_atom_site_calc_flag
_atom_site_refinement_flags_posn
_atom_site_refinement_flags_adp
_atom_site_refinement_flags_occupancy
_atom_site_disorder_assembly
_atom_site_disorder_group
Co1 Co 1.0000 0.32223(6) 0.2500 0.00354(9) Uani 1 2 d S T P . .
Co2 Co 0.88201(2) 0.62658(4) 0.20856(2) 0.00401(8) Uani 1 1 d . . . . .
Co3 Co 0.80201(2) 0.25895(4) 0.15167(2) 0.00735(8) Uani 1 1 d . . . . .
O1 O 0.74426(8) 1.0770(2) 0.17347(6) 0.0076(3) Uani 1 1 d . . . . .
O2 O 0.69574(8) 0.7993(2) 0.18090(6) 0.0087(3) Uani 1 1 d . . . . .
O3 O 0.80639(8) 0.7099(2) 0.13447(6) 0.0065(3) Uani 1 1 d . . . . .
O4 O 0.74602(8) 0.4447(2) 0.09440(6) 0.0090(3) Uani 1 1 d . . . . .
O5 O 0.44932(8) 1.2500(2) 0.17659(6) 0.0055(3) Uani 1 1 d . . . . .
O6 O 0.53891(7) 1.0487(2) 0.21427(6) 0.0042(2) Uani 1 1 d . . . . .
O7 O 0.52887(8) 1.6215(2) 0.20360(6) 0.0060(3) Uani 1 1 d . . . . .
O8 O 0.45661(8) 1.7192(2) 0.11874(6) 0.0080(3) Uani 1 1 d . . . . .
O9 O 0.89813(7) 0.3509(2) 0.18736(6) 0.0052(3) Uani 1 1 d . . . . .
H9A H 0.9311 0.3145 0.1643 0.008 Uiso 1 1 d R U . . .
O10 O 0.79542(8) 0.4737(2) 0.21989(6) 0.0092(3) Uani 1 1 d . . . . .
H10A H 0.7972 0.4119 0.2491 0.014 Uiso 1 1 d R U . . .
H10B H 0.7603 0.5473 0.2102 0.014 Uiso 1 1 d R U . . .
O11 O 0.86639(8) 0.8853(2) 0.24109(7) 0.0109(3) Uani 1 1 d . . . . .
H11A H 0.8279 0.9438 0.2287 0.016 Uiso 1 1 d R U . . .
H11B H 0.8970 0.9707 0.2566 0.016 Uiso 1 1 d R U . . .
O12 O 0.82611(8) 0.0690(2) 0.09949(6) 0.0092(3) Uani 1 1 d . . . . .
H12A H 0.8656 0.0889 0.0986 0.014 Uiso 1 1 d R U . . .
H12B H 0.8252 -0.0485 0.1097 0.014 Uiso 1 1 d R U . . .
C1 C 0.62517(10) 1.0341(3) 0.05396(8) 0.0063(3) Uani 1 1 d . . . . .
C2 C 0.67636(10) 0.9079(3) 0.08826(8) 0.0050(3) Uani 1 1 d . . . . .
C3 C 0.69827(10) 0.7547(3) 0.06324(8) 0.0054(3) Uani 1 1 d . . . . .
C4 C 0.67149(10) 0.7273(3) 0.00560(9) 0.0075(3) Uani 1 1 d . . . . .
H4 H 0.6866 0.6161 -0.0111 0.009 Uiso 1 1 calc R U . . .
C5 C 0.62313(11) 0.8577(3) -0.02853(9) 0.0100(4) Uani 1 1 d . . . . .
H5 H 0.6053 0.8432 -0.0697 0.012 Uiso 1 1 calc R U . . .
C6 C 0.60018(11) 1.0081(3) -0.00432(9) 0.0089(4) Uani 1 1 d . . . . .
H6 H 0.5654 1.0991 -0.0287 0.011 Uiso 1 1 calc R U . . .
C7 C 0.59354(10) 1.1819(3) 0.07796(8) 0.0063(3) Uani 1 1 d . . . . .
C8 C 0.57035(10) 1.1280(3) 0.12000(8) 0.0062(3) Uani 1 1 d . . . . .
H8 H 0.5751(16) 0.995(5) 0.1317(13) 0.007 Uiso 1 1 d . U . . .
C9 C 0.53804(10) 1.2621(3) 0.14225(8) 0.0051(3) Uani 1 1 d . . . . .
C10 C 0.53029(10) 1.4553(3) 0.12359(8) 0.0058(3) Uani 1 1 d . . . . .
C11 C 0.55235(11) 1.5079(3) 0.08091(8) 0.0076(3) Uani 1 1 d . . . . .
H11 H 0.5461 1.6429 0.0669 0.009 Uiso 1 1 calc R U . . .
C12 C 0.58304(11) 1.3719(3) 0.05790(9) 0.0078(3) Uani 1 1 d . . . . .
H12 H 0.5975 1.4104 0.0271 0.009 Uiso 1 1 calc R U . . .
C13 C 0.70721(10) 0.9287(3) 0.15158(8) 0.0054(3) Uani 1 1 d . . . . .
C14 C 0.75405(10) 0.6241(3) 0.09986(8) 0.0060(3) Uani 1 1 d . . . . .
C15 C 0.50625(10) 1.1852(3) 0.18088(8) 0.0049(3) Uani 1 1 d . . . . .
C16 C 0.50224(10) 1.6094(3) 0.15000(8) 0.0055(3) Uani 1 1 d . . . . .

loop_
_atom_site_aniso_label
_atom_site_aniso_U_11
_atom_site_aniso_U_22
_atom_site_aniso_U_33
_atom_site_aniso_U_23
_atom_site_aniso_U_13
_atom_site_aniso_U_12
Co1 0.00514(16) 0.00250(18) 0.00348(16) 0.000 0.00221(12) 0.000
Co2 0.00432(13) 0.00355(14) 0.00435(12) -0.00069(8) 0.00186(9) 0.00004(8)
Co3 0.00708(14) 0.00578(15) 0.00960(14) -0.00110(9) 0.00363(10) -0.00130(9)
O1 0.0098(6) 0.0063(7) 0.0075(6) -0.0014(5) 0.0042(5) -0.0026(5)
O2 0.0132(7) 0.0086(7) 0.0060(6) 0.0005(5) 0.0055(5) -0.0010(6)
O3 0.0046(6) 0.0075(7) 0.0054(6) 0.0006(5) -0.0004(5) 0.0003(5)
O4 0.0103(6) 0.0046(7) 0.0104(6) -0.0003(5) 0.0020(5) 0.0012(5)
O5 0.0046(6) 0.0053(7) 0.0076(6) 0.0013(5) 0.0034(5) 0.0004(5)
O6 0.0061(6) 0.0034(6) 0.0031(5) 0.0015(4) 0.0017(5) 0.0001(5)
O7 0.0086(6) 0.0053(7) 0.0041(6) -0.0014(5) 0.0025(5) 0.0015(5)
O8 0.0099(6) 0.0074(7) 0.0079(6) 0.0022(5) 0.0046(5) 0.0044(5)
O9 0.0055(6) 0.0040(6) 0.0057(6) -0.0015(5) 0.0016(5) 0.0003(5)
O10 0.0109(6) 0.0101(7) 0.0094(6) 0.0013(5) 0.0070(5) 0.0002(5)
O11 0.0077(6) 0.0079(7) 0.0134(7) -0.0063(5) -0.0004(5) 0.0020(5)
O12 0.0114(7) 0.0064(7) 0.0113(6) -0.0022(5) 0.0060(5) -0.0013(5)
C1 0.0072(8) 0.0066(9) 0.0061(8) 0.0017(6) 0.0038(6) 0.0009(7)
C2 0.0062(8) 0.0043(8) 0.0049(7) -0.0006(6) 0.0026(6) -0.0010(6)
C3 0.0048(7) 0.0051(9) 0.0061(8) -0.0002(6) 0.0018(6) 0.0002(6)
C4 0.0065(8) 0.0084(9) 0.0077(8) -0.0021(7) 0.0029(7) 0.0004(7)
C5 0.0100(9) 0.0146(10) 0.0052(8) -0.0006(7) 0.0028(7) 0.0017(7)
C6 0.0095(8) 0.0104(9) 0.0071(8) 0.0016(7) 0.0033(7) 0.0034(7)
C7 0.0049(8) 0.0082(9) 0.0060(8) -0.0001(6) 0.0023(6) 0.0016(7)
C8 0.0072(8) 0.0053(9) 0.0066(8) 0.0016(6) 0.0033(6) 0.0013(6)
C9 0.0048(7) 0.0063(9) 0.0045(7) 0.0011(6) 0.0022(6) 0.0003(6)
C10 0.0057(7) 0.0067(9) 0.0050(7) -0.0004(6) 0.0019(6) 0.0013(6)
C11 0.0095(8) 0.0058(9) 0.0085(8) 0.0014(6) 0.0047(7) 0.0010(7)
C12 0.0106(8) 0.0082(9) 0.0070(8) 0.0018(7) 0.0058(7) 0.0007(7)
C13 0.0060(7) 0.0054(8) 0.0056(7) -0.0011(6) 0.0031(6) 0.0013(6)
C14 0.0074(8) 0.0062(9) 0.0063(8) 0.0002(6) 0.0046(6) 0.0010(6)
C15 0.0058(8) 0.0045(8) 0.0039(7) -0.0011(6) 0.0011(6) -0.0012(6)
C16 0.0063(8) 0.0051(9) 0.0060(8) 0.0005(6) 0.0032(6) -0.0001(6)

loop_
_atom_type_symbol
_atom_type_description
_atom_type_scat_dispersion_real
_atom_type_scat_dispersion_imag
_atom_type_scat_source
C C 0.0033 0.0016 'International Tables Vol C Tables 4.2.6.8 and 6.1.1.4'
H H 0.0000 0.0000 'International Tables Vol C Tables 4.2.6.8 and 6.1.1.4'
O O 0.0106 0.0060 'International Tables Vol C Tables 4.2.6.8 and 6.1.1.4'
Co Co 0.3494 0.9721 'International Tables Vol C Tables 4.2.6.8 and 6.1.1.4'

loop_
_geom_angle_atom_site_label_1
_geom_angle_atom_site_label_2
_geom_angle_atom_site_label_3
_geom_angle
_geom_angle_site_symmetry_1
_geom_angle_site_symmetry_3
O7 Co1 O7 96.00(9) 3_535 4_635
O7 Co1 O6 171.19(6) 3_535 4_645
O7 Co1 O6 89.56(6) 4_635 4_645
O7 Co1 O6 89.56(6) 3_535 3_545
O7 Co1 O6 171.19(6) 4_635 3_545
O6 Co1 O6 85.78(8) 4_645 3_545
O7 Co1 O9 93.80(6) 3_535 2_755
O7 Co1 O9 93.23(6) 4_635 2_755
O6 Co1 O9 92.71(6) 4_645 2_755
O6 Co1 O9 79.55(6) 3_545 2_755
O7 Co1 O9 93.23(6) 3_535 .
O7 Co1 O9 93.80(6) 4_635 .
O6 Co1 O9 79.55(6) 4_645 .
O6 Co1 O9 92.71(6) 3_545 .
O9 Co1 O9 169.49(8) 2_755 .
O7 Co1 Co2 128.61(4) 3_535 .
O7 Co1 Co2 106.02(5) 4_635 .
O6 Co1 Co2 42.83(4) 4_645 .
O6 Co1 Co2 75.40(4) 3_545 .
O9 Co1 Co2 129.50(5) 2_755 .
O9 Co1 Co2 40.61(4) . .
O7 Co1 Co2 106.02(5) 3_535 2_755
O7 Co1 Co2 128.60(5) 4_635 2_755
O6 Co1 Co2 75.40(4) 4_645 2_755
O6 Co1 Co2 42.84(4) 3_545 2_755
O9 Co1 Co2 40.60(4) 2_755 2_755
O9 Co1 Co2 129.50(5) . 2_755
Co2 Co1 Co2 95.49(3) . 2_755
O7 Co1 H9A 67.5 3_535 .
O7 Co1 H9A 110.4 4_635 .
O6 Co1 H9A 104.1 4_645 .
O6 Co1 H9A 78.0 3_545 .
O9 Co1 H9A 150.7 2_755 .
O9 Co1 H9A 29.8 . .
Co2 Co1 H9A 61.4 . .
Co2 Co1 H9A 120.9 2_755 .
O9 Co2 O11 171.27(7) . .
O9 Co2 O3 99.22(6) . .
O11 Co2 O3 87.10(6) . .
O9 Co2 O5 93.78(6) . 3_545
O11 Co2 O5 92.70(7) . 3_545
O3 Co2 O5 85.59(6) . 3_545
O9 Co2 O6 82.22(6) . 4_645
O11 Co2 O6 91.55(6) . 4_645
O3 Co2 O6 178.39(6) . 4_645
O5 Co2 O6 93.62(6) 3_545 4_645
O9 Co2 O10 79.83(6) . .
O11 Co2 O10 95.17(7) . .
O3 Co2 O10 82.37(6) . .
O5 Co2 O10 165.24(6) 3_545 .
O6 Co2 O10 98.62(6) 4_645 .
O9 Co2 Co3 39.29(4) . .
O11 Co2 Co3 139.82(5) . .
O3 Co2 Co3 72.23(5) . .
O5 Co2 Co3 118.69(4) 3_545 .
O6 Co2 Co3 109.38(5) 4_645 .
O10 Co2 Co3 49.12(4) . .
O9 Co2 Co1 43.39(4) . .
O11 Co2 Co1 132.53(5) . .
O3 Co2 Co1 138.15(5) . .
O5 Co2 Co1 80.43(4) 3_545 .
O6 Co2 Co1 42.92(4) 4_645 .
O10 Co2 Co1 103.07(5) . .
Co3 Co2 Co1 80.40(2) . .
O4 Co3 O1 111.47(7) . 1_545
O4 Co3 O9 110.91(7) . .
O1 Co3 O9 134.65(7) 1_545 .
O4 Co3 O12 98.49(7) . .
O1 Co3 O12 96.57(7) 1_545 .
O9 Co3 O12 92.48(6) . .
O4 Co3 O10 87.93(6) . .
O1 Co3 O10 88.15(6) 1_545 .
O9 Co3 O10 77.98(6) . .
O12 Co3 O10 169.97(6) . .
O4 Co3 Co2 83.60(5) . .
O1 Co3 Co2 132.12(5) 1_545 .
O9 Co3 Co2 40.57(4) . .
O12 Co3 Co2 126.97(5) . .
O10 Co3 Co2 45.80(4) . .
C13 O1 Co3 136.14(13) . 1_565
C14 O3 Co2 133.26(14) . .
C14 O4 Co3 122.71(14) . .
C15 O5 Co2 126.84(14) . 3_455
C15 O6 Co2 118.31(13) . 4_655
C15 O6 Co1 129.02(13) . 3_455
Co2 O6 Co1 94.25(6) 4_655 3_455
C16 O7 Co1 124.27(13) . 3_465
Co3 O9 Co2 100.14(6) . .
Co3 O9 Co1 150.69(8) . .
Co2 O9 Co1 96.00(6) . .
Co3 O9 H9A 114.8 . .
Co2 O9 H9A 124.0 . .
Co1 O9 H9A 74.3 . .
Co2 O10 Co3 85.08(6) . .
Co2 O10 H10A 126.1 . .
Co3 O10 H10A 110.6 . .
Co2 O10 H10B 110.3 . .
Co3 O10 H10B 116.6 . .
H10A O10 H10B 107.2 . .
Co2 O11 H11A 122.3 . .
Co2 O11 H11B 125.5 . .
H11A O11 H11B 107.2 . .
Co3 O12 H12A 113.5 . .
Co3 O12 H12B 111.0 . .
H12A O12 H12B 107.2 . .
C2 C1 C6 118.79(19) . .
C2 C1 C7 121.59(18) . .
C6 C1 C7 119.44(18) . .
C3 C2 C1 118.91(18) . .
C3 C2 C13 118.94(18) . .
C1 C2 C13 122.12(18) . .
C4 C3 C2 121.55(19) . .
C4 C3 C14 119.81(18) . .
C2 C3 C14 118.59(18) . .
C3 C4 C5 119.48(19) . .
C3 C4 H4 120.3 . .
C5 C4 H4 120.3 . .
C4 C5 C6 119.57(19) . .
C4 C5 H5 120.2 . .
C6 C5 H5 120.2 . .
C5 C6 C1 121.6(2) . .
C5 C6 H6 119.2 . .
C1 C6 H6 119.2 . .
C12 C7 C8 118.97(19) . .
C12 C7 C1 121.69(18) . .
C8 C7 C1 119.26(19) . .
C9 C8 C7 120.84(19) . .
C9 C8 H8 120.8(18) . .
C7 C8 H8 118.3(18) . .
C8 C9 C10 119.90(18) . .
C8 C9 C15 116.94(18) . .
C10 C9 C15 122.81(18) . .
C11 C10 C9 119.08(19) . .
C11 C10 C16 118.84(19) . .
C9 C10 C16 122.01(18) . .
C12 C11 C10 120.6(2) . .
C12 C11 H11 119.7 . .
C10 C11 H11 119.7 . .
C11 C12 C7 120.48(19) . .
C11 C12 H12 119.8 . .
C7 C12 H12 119.8 . .
O2 C13 O1 121.85(18) . .
O2 C13 C2 118.75(18) . .
O1 C13 C2 119.39(18) . .
O4 C14 O3 125.7(2) . .
O4 C14 C3 118.86(19) . .
O3 C14 C3 115.44(19) . .
O5 C15 O6 125.14(19) . .
O5 C15 C9 118.37(18) . .
O6 C15 C9 116.39(17) . .
O8 C16 O7 124.88(19) . .
O8 C16 C10 118.41(17) . .
O7 C16 C10 116.68(17) . .

loop_
_geom_bond_atom_site_label_1
_geom_bond_atom_site_label_2
_geom_bond_distance
_geom_bond_site_symmetry_2
Co1 O7 1.9852(15) 3_535
Co1 O7 1.9852(15) 4_635
Co1 O6 2.0453(14) 4_645
Co1 O6 2.0453(14) 3_545
Co1 O9 2.0691(16) 2_755
Co1 O9 2.0691(16) .
Co1 Co2 2.9954(7) .
Co1 Co2 2.9955(7) 2_755
Co1 H9A 2.0540 .
Co2 O9 1.9603(15) .
Co2 O11 1.9686(16) .
Co2 O3 1.9729(16) .
Co2 O5 1.9947(15) 3_545
Co2 O6 2.0422(15) 4_645
Co2 O10 2.1351(15) .
Co2 Co3 2.9672(7) .
Co3 O4 1.8955(16) .
Co3 O1 1.8957(15) 1_545
Co3 O9 1.9088(15) .
Co3 O12 1.9926(16) .
Co3 O10 2.2519(16) .
O1 C13 1.230(2) .
O1 Co3 1.8958(15) 1_565
O2 C13 1.202(3) .
O3 C14 1.222(2) .
O4 C14 1.199(3) .
O5 C15 1.198(2) .
O5 Co2 1.9947(15) 3_455
O6 C15 1.235(2) .
O6 Co2 2.0422(15) 4_655
O6 Co1 2.0452(14) 3_455
O7 C16 1.233(2) .
O7 Co1 1.9853(15) 3_465
O8 C16 1.200(2) .
O9 H9A 1.0601 .
O10 H10A 0.8200 .
O10 H10B 0.8201 .
O11 H11A 0.8200 .
O11 H11B 0.8201 .
O12 H12A 0.8200 .
O12 H12B 0.8200 .
C1 C2 1.352(3) .
C1 C6 1.348(3) .
C1 C7 1.418(3) .
C2 C3 1.349(3) .
C2 C13 1.459(3) .
C3 C4 1.335(3) .
C3 C14 1.439(3) .
C4 C5 1.339(3) .
C4 H4 0.9500 .
C5 C6 1.334(3) .
C5 H5 0.9500 .
C6 H6 0.9500 .
C7 C12 1.339(3) .
C7 C8 1.344(3) .
C8 C9 1.340(3) .
C8 H8 0.92(3) .
C9 C10 1.349(3) .
C9 C15 1.435(3) .
C10 C11 1.341(3) .
C10 C16 1.440(3) .
C11 C12 1.339(3) .
C11 H11 0.9500 .
C12 H12 0.9500 .

loop_
_geom_hbond_atom_site_label_D
_geom_hbond_atom_site_label_H
_geom_hbond_atom_site_label_A
_geom_hbond_distance_DH
_geom_hbond_distance_HA
_geom_hbond_distance_DA
_geom_hbond_angle_DHA
_geom_hbond_site_symmetry_A
C6 H6 O8 0.95 2.42 3.186(3) 137.2 5_685
C4 H4 O12 0.95 2.44 3.276(3) 147.0 7_655
C5 H5 O5 0.95 2.53 3.471(3) 170.8 5_675

loop_
_geom_torsion_atom_site_label_1
_geom_torsion_atom_site_label_2
_geom_torsion_atom_site_label_3
_geom_torsion_atom_site_label_4
_geom_torsion
_geom_torsion_site_symmetry_1
_geom_torsion_site_symmetry_2
_geom_torsion_site_symmetry_3
_geom_torsion_site_symmetry_4
O1 Co3 O4 C14 126.98(17) 1_545 . . .
O9 Co3 O4 C14 -36.51(19) . . . .
O12 Co3 O4 C14 -132.47(17) . . . .
O10 Co3 O4 C14 39.79(17) . . . .
Co2 Co3 O4 C14 -5.95(16) . . . .
C6 C1 C2 C3 -3.1(3) . . . .
C7 C1 C2 C3 171.97(19) . . . .
C6 C1 C2 C13 178.69(19) . . . .
C7 C1 C2 C13 -6.3(3) . . . .
C1 C2 C3 C4 1.1(3) . . . .
C13 C2 C3 C4 179.43(19) . . . .
C1 C2 C3 C14 178.42(18) . . . .
C13 C2 C3 C14 -3.3(3) . . . .
C2 C3 C4 C5 1.8(3) . . . .
C14 C3 C4 C5 -175.4(2) . . . .
C3 C4 C5 C6 -2.8(3) . . . .
C4 C5 C6 C1 0.8(3) . . . .
C2 C1 C6 C5 2.1(3) . . . .
C7 C1 C6 C5 -173.0(2) . . . .
C2 C1 C7 C12 135.2(2) . . . .
C6 C1 C7 C12 -49.8(3) . . . .
C2 C1 C7 C8 -48.0(3) . . . .
C6 C1 C7 C8 127.0(2) . . . .
C12 C7 C8 C9 -0.9(3) . . . .
C1 C7 C8 C9 -177.72(19) . . . .
C7 C8 C9 C10 -1.9(3) . . . .
C7 C8 C9 C15 171.52(18) . . . .
C8 C9 C10 C11 3.0(3) . . . .
C15 C9 C10 C11 -169.99(18) . . . .
C8 C9 C10 C16 -173.89(18) . . . .
C15 C9 C10 C16 13.1(3) . . . .
C9 C10 C11 C12 -1.4(3) . . . .
C16 C10 C11 C12 175.59(19) . . . .
C10 C11 C12 C7 -1.4(3) . . . .
C8 C7 C12 C11 2.5(3) . . . .
C1 C7 C12 C11 179.3(2) . . . .
Co3 O1 C13 O2 153.52(16) 1_565 . . .
Co3 O1 C13 C2 -26.2(3) 1_565 . . .
C3 C2 C13 O2 -65.6(3) . . . .
C1 C2 C13 O2 112.7(2) . . . .
C3 C2 C13 O1 114.2(2) . . . .
C1 C2 C13 O1 -67.6(3) . . . .
Co3 O4 C14 O3 16.8(3) . . . .
Co3 O4 C14 C3 -163.12(13) . . . .
Co2 O3 C14 O4 -22.3(3) . . . .
Co2 O3 C14 C3 157.59(14) . . . .
C4 C3 C14 O4 -51.0(3) . . . .
C2 C3 C14 O4 131.7(2) . . . .
C4 C3 C14 O3 129.1(2) . . . .
C2 C3 C14 O3 -48.3(3) . . . .
Co2 O5 C15 O6 -13.2(3) 3_455 . . .
Co2 O5 C15 C9 163.04(14) 3_455 . . .
Co2 O6 C15 O5 -98.6(2) 4_655 . . .
Co1 O6 C15 O5 24.4(3) 3_455 . . .
Co2 O6 C15 C9 85.12(18) 4_655 . . .
Co1 O6 C15 C9 -151.86(14) 3_455 . . .
C8 C9 C15 O5 -138.9(2) . . . .
C10 C9 C15 O5 34.3(3) . . . .
C8 C9 C15 O6 37.7(3) . . . .
C10 C9 C15 O6 -149.12(19) . . . .
Co1 O7 C16 O8 1.6(3) 3_465 . . .
Co1 O7 C16 C10 179.48(13) 3_465 . . .
C11 C10 C16 O8 50.6(3) . . . .
C9 C10 C16 O8 -132.5(2) . . . .
C11 C10 C16 O7 -127.5(2) . . . .
C9 C10 C16 O7 49.4(3) . . . .
